data_9010293
loop_
_publ_author_name
'Palin, E. J.'
'Harrison, R. J.'

_publ_section_title
;
 A Monte Carlo investigation of the thermodynamics of cation ordering in
 2-3 spinels
 Note: theoretical atom sites using GULP
;
_journal_name_full 'American Mineralogist'
_journal_page_first 1334
_journal_page_last 1345
_journal_paper_doi 10.2138/am.2007.2485
_journal_volume 92
_journal_year 2007
_chemical_formula_structural MgFe2O4
_chemical_formula_sum 'Fe2 Mg O4'
_space_group_IT_number 91
_symmetry_space_group_name_Hall 'P 4w 2c'
_symmetry_space_group_name_H-M 'P 41 2 2'
_cell_angle_alpha 90
_cell_angle_beta 90
_cell_angle_gamma 90
_cell_length_a 5.8309
_cell_length_b 5.8309
_cell_length_c 8.2218
_cell_formula_units_Z 4
_cell_volume 279.536
_database_code_amcsd 0004415
_exptl_crystal_density_diffrn 4.752
_cod_original_formula_sum 'Mg Fe2 O4'
_cod_database_code 9010293
_amcsd_formula_title MgFe2O4

loop_
_space_group_symop_operation_xyz
x,y,z
y,x,3/4-z
-y,x,1/4+z
-x,y,-z
-x,-y,1/2+z
-y,-x,1/4-z
y,-x,3/4+z
x,-y,1/2-z

loop_
_atom_site_label
_atom_site_fract_x
_atom_site_fract_y
_atom_site_fract_z
Mg 0.25756 0.50000 0.75000
Fe1 0.74250 0.00000 0.25000
Fe2 0.25317 0.25317 0.37500
O1 0.25971 0.96702 0.50693
O2 0.73983 0.47624 0.02034

loop_
_cod_related_entry_id
_cod_related_entry_database
_cod_related_entry_code
1 AMCSD 0004415
